data_7222175
loop_
_publ_author_name
'Emmerling, F.'
'Roehr, C.'

_publ_section_title
;
 Die neuen Oxobismutate(III) Cs6 Bi4 O9, K9 Bi5 O13 und A2 Bi4 O7 (A= Rb,
 Cs)
;
_journal_name_full
;
Zeitschrift fuer Naturforschung, Teil B. Anorganische Chemie, Organische 
Chemie (42,1987-)
;
_journal_page_first 1090
_journal_page_last 1100
_journal_volume 57
_journal_year 2002
_chemical_formula_sum 'Bi4 Cs2 O7'
_chemical_name_systematic 'Cs2 (Bi4 O7)'
_space_group_IT_number 15
_symmetry_space_group_name_Hall '-C 2yc'
_symmetry_space_group_name_H-M 'C 1 2/c 1'
_cell_angle_alpha 90
_cell_angle_beta 95.725
_cell_angle_gamma 90
_cell_formula_units_Z 16
_cell_length_a 21.306
_cell_length_b 13.019
_cell_length_c 16.056
_cell_volume 4431.444
_citation_journal_id_ASTM ZNBSEN
_cod_data_source_file Emmerling_ZNBSEN_2002_1085.cif
_cod_data_source_block Bi4Cs2O7
_cod_database_code 7222175

loop_
_symmetry_equiv_pos_as_xyz
x,y,z
-x,y,-z+1/2
-x,-y,-z
x,-y,z-1/2
x+1/2,y+1/2,z
-x+1/2,y+1/2,-z+1/2
-x+1/2,-y+1/2,-z
x+1/2,-y+1/2,z-1/2

loop_
_atom_site_label
_atom_site_type_symbol
_atom_site_fract_x
_atom_site_fract_y
_atom_site_fract_z
_atom_site_occupancy
_atom_site_U_iso_or_equiv
Bi7 Bi+3 0.48812 0.27469 0.1217 1 0.0
O3 O-2 0.5165 0.0967 0.0271 1 0.0
O8 O-2 0.4106 0.1778 0.1038 1 0.0
Bi5 Bi+3 0.39879 0.49039 0.04158 1 0.0
O9 O-2 0.1659 0.076 0.6196 1 0.0
O7 O-2 0.2664 0.1498 0.5263 1 0.0
O1 O-2 0.0693 0.152 0.0263 1 0.0
Bi2 Bi+3 0.00393 0.29573 0.38039 1 0.0
Bi3 Bi+3 0.25644 0.04294 0.38655 1 0.0
Bi6 Bi+3 0.42826 0.02803 0.03433 1 0.0
Cs3 Cs+1 0.41314 0.0505 0.28878 1 0.0
O6 O-2 0.0869 0.344 0.1209 1 0.0
Cs4 Cs+1 0.32262 0.2995 0.2058 1 0.0
O15 O-2 0.5 0.239 0.25 1 0.0
Bi8 Bi+3 0.24116 0.02732 0.12904 1 0.0
O14 O-2 0.2415 0.49 0.2413 1 0.0
O10 O-2 0.0443 0.443 0.3555 1 0.0
Bi1 Bi+3 0.1795 0.21967 0.53781 1 0.0
Bi4 Bi+3 0.15111 0.24157 0.04265 1 0.0
O2 O-2 0.3175 0.404 0.0214 1 0.0
Cs1 Cs+1 0.16046 0.2935 0.29318 1 0.0
O5 O-2 0.1891 0.16 0.1541 1 0.0
O13 O-2 0 0.255 0.25 1 0.0
O11 O-2 0.2913 0.187 0.3565 1 0.0
Cs2 Cs+1 0.07661 0.0427 0.20473 1 0.0
O4 O-2 0.163 0.0863 0.3797 1 0.0
O12 O-2 0.4373 0.409 0.15 1 0.0
